data_1543776
loop_
_publ_author_name
'Itoh, Takahito'
'Morita, Erica'
'Takakura, Ryohei'
'Nakajima, Hiroto'
'Uno, Takahiro'
'Kubo, Masataka'
'Tohnai, Norimitsu'
'Miyata, Mikiji'

_publ_section_title
;
 Formation of Bundle Assemblies of Stereoregular Polymers in Thermal
 Solid-State Polymerization of
 7,7,8,8-Tetrakis(aryloxycarbonyl)-p-quinodimethanes
;
_journal_issue 13
_journal_name_full Macromolecules
_journal_page_first 4802
_journal_paper_doi 10.1021/acs.macromol.6b00349
_journal_volume 49
_journal_year 2016
_chemical_formula_moiety 'C20 H16 O4 '
_chemical_formula_sum 'C20 H16 O4'
_chemical_formula_weight 320.34
_space_group_IT_number 14
_symmetry_cell_setting monoclinic
_symmetry_Int_Tables_number 14
_symmetry_space_group_name_Hall '-P 2ybc'
_symmetry_space_group_name_H-M 'P 1 21/c 1'
_cell_angle_alpha 90
_cell_angle_beta 92.459(4)
_cell_angle_gamma 90
_cell_formula_units_Z 4
_cell_length_a 10.8775(8)
_cell_length_b 7.9949(3)
_cell_length_c 18.0881(9)
_cell_measurement_reflns_used 1113
_cell_measurement_temperature 204.2
_cell_measurement_theta_max 67.5
_cell_measurement_theta_min 6.5
_cell_volume 1571.57(15)
_computing_cell_refinement PROCESS-AUTO
_computing_data_collection PROCESS-AUTO
_computing_data_reduction 'teXsan Ver. 1.10'
_computing_publication_material 'teXsan Ver. 1.10'
_computing_structure_refinement 'teXsan Ver. 1.10'
_computing_structure_solution SIR92
_diffrn_measured_fraction_theta_full 0.9237
_diffrn_measured_fraction_theta_max 0.9237
_diffrn_measurement_device_type 'Rigaku RAXIS-RAPID Imaging Plate'
_diffrn_measurement_method \w
_diffrn_radiation_type 'Cu K\a'
_diffrn_radiation_wavelength 1.5418
_diffrn_reflns_av_R_equivalents 0.052
_diffrn_reflns_limit_h_max 13
_diffrn_reflns_limit_h_min 0
_diffrn_reflns_limit_k_max 9
_diffrn_reflns_limit_k_min 0
_diffrn_reflns_limit_l_max 21
_diffrn_reflns_limit_l_min -21
_diffrn_reflns_number 6817
_diffrn_reflns_theta_full 68.14
_diffrn_reflns_theta_max 68.14
_exptl_absorpt_coefficient_mu 0.772
_exptl_absorpt_correction_T_max 0.820
_exptl_absorpt_correction_T_min 0.646
_exptl_absorpt_correction_type integration
_exptl_absorpt_process_details '(Higashi, 1999)'
_exptl_crystal_colour yellow
_exptl_crystal_density_diffrn 1.354
_exptl_crystal_density_method 'not measured'
_exptl_crystal_description chunk
_exptl_crystal_size_max 0.600
_exptl_crystal_size_mid 0.400
_exptl_crystal_size_min 0.200
_refine_diff_density_max 0.18
_refine_diff_density_min -0.28
_refine_ls_extinction_method none
_refine_ls_goodness_of_fit_ref 1.862
_refine_ls_hydrogen_treatment noref
_refine_ls_number_parameters 217
_refine_ls_number_reflns 2652
_refine_ls_R_factor_gt 0.0557
_refine_ls_shift/su_max 0.0003
_refine_ls_structure_factor_coef Fsqd
_refine_ls_weighting_details 'w = 1/[\s^2^(Fo^2^) + (0.05500(Max(Fo^2^,0) + 2Fc^2^)/3)^2^]'
_refine_ls_weighting_scheme calc
_refine_ls_wR_factor_ref 0.1506
_reflns_number_gt 2276
_reflns_number_total 2652
_reflns_threshold_expression F^2^>2.0\s(F^2^)
_cod_data_source_file ma6b00349_si_002.cif
_cod_data_source_block BnCQ
_cod_original_cell_volume 1571.6(2)
_cod_original_formula_sum 'C20 H16 O4 '
_cod_database_code 1543776

loop_
_symmetry_equiv_pos_as_xyz
x,y,z
-x,1/2+y,1/2-z
-x,-y,-z
x,1/2-y,1/2+z

loop_
_atom_site_label
_atom_site_type_symbol
_atom_site_fract_x
_atom_site_fract_y
_atom_site_fract_z
_atom_site_U_iso_or_equiv
_atom_site_adp_type
_atom_site_occupancy
_atom_site_calc_flag
O(1) O 0.3502(1) -0.0754(2) 0.93873(9) 0.0488(4) Uani 1.00 d
O(2) O 0.3822(1) 0.1706(2) 0.88207(8) 0.0403(4) Uani 1.00 d
O(3) O 0.0936(2) 0.3475(2) 0.84565(9) 0.0489(4) Uani 1.00 d
O(4) O 0.1766(1) 0.1560(2) 0.77220(7) 0.0404(4) Uani 1.00 d
C(1) C 0.0928(2) 0.0482(2) 0.9488(1) 0.0336(5) Uani 1.00 d
C(2) C -0.0362(2) 0.0942(3) 0.9377(1) 0.0374(5) Uani 1.00 d
C(3) C -0.1223(2) 0.0493(3) 0.9850(1) 0.0369(5) Uani 1.00 d
C(4) C 0.1784(2) 0.0980(2) 0.8999(1) 0.0328(5) Uani 1.00 d
C(5) C 0.3112(2) 0.0499(3) 0.9094(1) 0.0355(5) Uani 1.00 d
C(6) C 0.5146(2) 0.1542(3) 0.8957(1) 0.0463(6) Uani 1.00 d
C(7) C 0.5807(2) 0.1597(2) 0.8244(1) 0.0344(5) Uani 1.00 d
C(8) C 0.5408(2) 0.0672(3) 0.7633(1) 0.0424(6) Uani 1.00 d
C(9) C 0.6081(2) 0.0680(3) 0.7002(1) 0.0532(7) Uani 1.00 d
C(10) C 0.7156(2) 0.1590(3) 0.6974(1) 0.0529(7) Uani 1.00 d
C(11) C 0.7556(2) 0.2522(3) 0.7579(1) 0.0484(6) Uani 1.00 d
C(12) C 0.6881(2) 0.2521(3) 0.8213(1) 0.0395(5) Uani 1.00 d
C(13) C 0.1447(2) 0.2162(3) 0.8378(1) 0.0340(5) Uani 1.00 d
C(14) C 0.1463(2) 0.2662(3) 0.7092(1) 0.0489(6) Uani 1.00 d
C(15) C 0.1979(2) 0.1913(3) 0.6415(1) 0.0370(5) Uani 1.00 d
C(16) C 0.1255(2) 0.0947(3) 0.5929(1) 0.0447(6) Uani 1.00 d
C(17) C 0.1745(3) 0.0314(3) 0.5292(1) 0.0541(7) Uani 1.00 d
C(18) C 0.2946(3) 0.0621(3) 0.5136(1) 0.0539(7) Uani 1.00 d
C(19) C 0.3676(2) 0.1565(3) 0.5615(1) 0.0531(7) Uani 1.00 d
C(20) C 0.3195(2) 0.2211(3) 0.6248(1) 0.0449(6) Uani 1.00 d
H(1) H -0.0608 0.1582 0.8953 0.0444 Uiso 1.00 calc
H(2) H -0.2057 0.0821 0.9757 0.0440 Uiso 1.00 calc
H(3) H 0.5434 0.2433 0.9267 0.0560 Uiso 1.00 calc
H(4) H 0.5318 0.0505 0.9198 0.0560 Uiso 1.00 calc
H(5) H 0.4675 0.0027 0.7647 0.0500 Uiso 1.00 calc
H(6) H 0.5802 0.0040 0.6583 0.0628 Uiso 1.00 calc
H(7) H 0.7618 0.1587 0.6539 0.0628 Uiso 1.00 calc
H(8) H 0.8289 0.3163 0.7561 0.0571 Uiso 1.00 calc
H(9) H 0.7164 0.3155 0.8633 0.0467 Uiso 1.00 calc
H(10) H 0.0593 0.2756 0.7025 0.0577 Uiso 1.00 calc
H(11) H 0.1809 0.3732 0.7179 0.0577 Uiso 1.00 calc
H(12) H 0.0422 0.0727 0.6032 0.0528 Uiso 1.00 calc
H(13) H 0.1245 -0.0347 0.4962 0.0643 Uiso 1.00 calc
H(14) H 0.3272 0.0191 0.4695 0.0648 Uiso 1.00 calc
H(15) H 0.4510 0.1776 0.5508 0.0631 Uiso 1.00 calc
H(16) H 0.3704 0.2867 0.6575 0.0536 Uiso 1.00 calc

loop_
_atom_site_aniso_label
_atom_site_aniso_U_11
_atom_site_aniso_U_22
_atom_site_aniso_U_33
_atom_site_aniso_U_12
_atom_site_aniso_U_13
_atom_site_aniso_U_23
O(1) 0.0454(8) 0.0506(9) 0.0510(9) 0.0135(7) 0.0088(7) 0.0139(7)
O(2) 0.0331(7) 0.0525(9) 0.0356(8) 0.0001(6) 0.0055(5) 0.0070(6)
O(3) 0.0632(10) 0.0428(9) 0.0422(8) 0.0161(7) 0.0199(7) 0.0090(7)
O(4) 0.0556(8) 0.0415(8) 0.0244(7) 0.0098(7) 0.0039(6) 0.0043(6)
C(1) 0.0354(9) 0.038(1) 0.0273(9) -0.0014(8) 0.0023(7) 0.0031(7)
C(2) 0.0348(10) 0.047(1) 0.0305(9) 0.0009(8) 0.0001(7) 0.0087(8)
C(3) 0.0323(9) 0.046(1) 0.0323(10) 0.0003(8) -0.0015(7) 0.0091(8)
C(4) 0.0355(10) 0.037(1) 0.0264(9) 0.0009(8) 0.0048(7) 0.0007(8)
C(5) 0.0369(10) 0.047(1) 0.0235(9) 0.0041(8) 0.0080(7) 0.0002(8)
C(6) 0.034(1) 0.073(2) 0.032(1) 0.0000(10) 0.0000(8) 0.0027(10)
C(7) 0.0322(9) 0.040(1) 0.0315(10) 0.0054(8) 0.0014(7) 0.0025(8)
C(8) 0.040(1) 0.048(1) 0.039(1) -0.0029(9) -0.0026(8) -0.0047(9)
C(9) 0.061(1) 0.062(2) 0.036(1) 0.009(1) 0.001(1) -0.0084(10)
C(10) 0.056(1) 0.062(2) 0.043(1) 0.015(1) 0.0188(10) 0.010(1)
C(11) 0.039(1) 0.046(1) 0.061(1) 0.0019(9) 0.0152(10) 0.007(1)
C(12) 0.035(1) 0.038(1) 0.046(1) 0.0008(8) 0.0023(8) -0.0042(9)
C(13) 0.0340(9) 0.040(1) 0.0287(10) 0.0015(8) 0.0069(7) 0.0030(8)
C(14) 0.066(1) 0.052(1) 0.029(1) 0.017(1) 0.0024(9) 0.0114(9)
C(15) 0.047(1) 0.038(1) 0.0255(9) 0.0022(9) -0.0028(8) 0.0072(7)
C(16) 0.043(1) 0.053(1) 0.038(1) -0.0045(10) -0.0066(9) 0.0122(9)
C(17) 0.074(2) 0.055(1) 0.032(1) -0.007(1) -0.013(1) -0.0015(10)
C(18) 0.076(2) 0.059(2) 0.027(1) 0.011(1) 0.008(1) 0.0043(9)
C(19) 0.048(1) 0.066(2) 0.046(1) -0.002(1) 0.0103(10) 0.013(1)
C(20) 0.047(1) 0.047(1) 0.041(1) -0.0091(9) -0.0019(9) 0.0034(9)

loop_
_atom_type_symbol
_atom_type_description
_atom_type_scat_dispersion_real
_atom_type_scat_dispersion_imag
_atom_type_scat_source
C C 0.018 0.009
;International Tables for Crystallography
(1992, Vol. C, Tables 4.2.6.8 and 6.1.1.1)
;
H H 0.000 0.000
;International Tables for Crystallography
(1992, Vol. C, Table 6.1.1.2)
;
O O 0.049 0.032
;International Tables for Crystallography
(1992, Vol. C, Tables 4.2.6.8 and 6.1.1.1)
;

loop_
_geom_angle_atom_site_label_1
_geom_angle_atom_site_label_2
_geom_angle_atom_site_label_3
_geom_angle
_geom_angle_site_symmetry_2
_geom_angle_site_symmetry_3
_geom_angle_publ_flag
C(5) O(2) C(6) 117.0(2) 1_555 1_555 yes
C(13) O(4) C(14) 114.5(2) 1_555 1_555 yes
C(2) C(1) C(3) 115.3(2) 1_555 3_557 yes
C(2) C(1) C(4) 121.0(2) 1_555 1_555 yes
C(3) C(1) C(4) 123.7(2) 3_557 1_555 yes
C(1) C(2) C(3) 122.5(2) 1_555 1_555 yes
C(1) C(3) C(2) 122.2(2) 3_557 1_555 yes
C(1) C(4) C(5) 122.1(2) 1_555 1_555 yes
C(1) C(4) C(13) 121.0(2) 1_555 1_555 yes
C(5) C(4) C(13) 116.7(2) 1_555 1_555 yes
O(1) C(5) O(2) 124.3(2) 1_555 1_555 yes
O(1) C(5) C(4) 125.8(2) 1_555 1_555 yes
O(2) C(5) C(4) 109.9(2) 1_555 1_555 yes
O(2) C(6) C(7) 111.0(2) 1_555 1_555 yes
C(6) C(7) C(8) 121.6(2) 1_555 1_555 yes
C(6) C(7) C(12) 119.1(2) 1_555 1_555 yes
C(8) C(7) C(12) 119.3(2) 1_555 1_555 yes
C(7) C(8) C(9) 119.8(2) 1_555 1_555 yes
C(8) C(9) C(10) 120.8(2) 1_555 1_555 yes
C(9) C(10) C(11) 119.7(2) 1_555 1_555 yes
C(10) C(11) C(12) 119.7(2) 1_555 1_555 yes
C(7) C(12) C(11) 120.7(2) 1_555 1_555 yes
O(3) C(13) O(4) 123.9(2) 1_555 1_555 yes
O(3) C(13) C(4) 124.2(2) 1_555 1_555 yes
O(4) C(13) C(4) 111.9(2) 1_555 1_555 yes
O(4) C(14) C(15) 108.5(2) 1_555 1_555 yes
C(14) C(15) C(16) 121.2(2) 1_555 1_555 yes
C(14) C(15) C(20) 120.2(2) 1_555 1_555 yes
C(16) C(15) C(20) 118.6(2) 1_555 1_555 yes
C(15) C(16) C(17) 120.1(2) 1_555 1_555 yes
C(16) C(17) C(18) 120.6(2) 1_555 1_555 yes
C(17) C(18) C(19) 119.9(2) 1_555 1_555 yes
C(18) C(19) C(20) 119.9(2) 1_555 1_555 yes
C(15) C(20) C(19) 120.9(2) 1_555 1_555 yes

loop_
_geom_bond_atom_site_label_1
_geom_bond_atom_site_label_2
_geom_bond_distance
_geom_bond_site_symmetry_2
_geom_bond_publ_flag
O(1) C(5) 1.203(3) . yes
O(2) C(5) 1.343(3) . yes
O(2) C(6) 1.457(2) . yes
O(3) C(13) 1.199(3) . yes
O(4) C(13) 1.340(2) . yes
O(4) C(14) 1.467(2) . yes
C(1) C(2) 1.456(3) . yes
C(1) C(3) 1.453(3) 3_557 yes
C(1) C(4) 1.370(3) . yes
C(2) C(3) 1.345(3) . yes
C(4) C(5) 1.498(3) . yes
C(4) C(13) 1.502(3) . yes
C(6) C(7) 1.502(3) . yes
C(7) C(8) 1.385(3) . yes
C(7) C(12) 1.386(3) . yes
C(8) C(9) 1.382(3) . yes
C(9) C(10) 1.381(4) . yes
C(10) C(11) 1.378(4) . yes
C(11) C(12) 1.388(3) . yes
C(14) C(15) 1.494(3) . yes
C(15) C(16) 1.388(3) . yes
C(15) C(20) 1.390(3) . yes
C(16) C(17) 1.387(4) . yes
C(17) C(18) 1.370(4) . yes
C(18) C(19) 1.376(4) . yes
C(19) C(20) 1.381(4) . yes

loop_
_geom_contact_atom_site_label_1
_geom_contact_atom_site_label_2
_geom_contact_distance
_geom_contact_site_symmetry_2
O(1) C(10) 3.307(3) 2_646
O(1) C(6) 3.340(3) 3_657
O(2) C(18) 3.365(3) 4_555
O(2) C(9) 3.512(3) 2_656
O(2) C(19) 3.537(3) 4_555
O(3) C(16) 3.324(3) 2_556
O(3) C(10) 3.355(3) 2_656
O(3) C(17) 3.532(3) 4_555
O(4) C(11) 3.361(3) 2_646

loop_
_geom_torsion_atom_site_label_1
_geom_torsion_atom_site_label_2
_geom_torsion_atom_site_label_3
_geom_torsion_atom_site_label_4
_geom_torsion
_geom_torsion_site_symmetry_1
_geom_torsion_site_symmetry_2
_geom_torsion_site_symmetry_3
_geom_torsion_site_symmetry_4
_geom_torsion_publ_flag
O(1) C(5) O(2) C(6) -6.1(3) 1_555 1_555 1_555 1_555 yes
O(1) C(5) C(4) C(1) 29.2(3) 1_555 1_555 1_555 1_555 yes
O(1) C(5) C(4) C(13) -156.0(2) 1_555 1_555 1_555 1_555 yes
O(2) C(5) C(4) C(1) -148.9(2) 1_555 1_555 1_555 1_555 yes
O(2) C(5) C(4) C(13) 26.0(2) 1_555 1_555 1_555 1_555 yes
O(2) C(6) C(7) C(8) -46.3(3) 1_555 1_555 1_555 1_555 yes
O(2) C(6) C(7) C(12) 137.4(2) 1_555 1_555 1_555 1_555 yes
O(3) C(13) O(4) C(14) 1.3(3) 1_555 1_555 1_555 1_555 yes
O(3) C(13) C(4) C(1) 51.4(3) 1_555 1_555 1_555 1_555 yes
O(3) C(13) C(4) C(5) -123.5(2) 1_555 1_555 1_555 1_555 yes
O(4) C(13) C(4) C(1) -127.5(2) 1_555 1_555 1_555 1_555 yes
O(4) C(13) C(4) C(5) 57.6(2) 1_555 1_555 1_555 1_555 yes
O(4) C(14) C(15) C(16) 96.7(2) 1_555 1_555 1_555 1_555 yes
O(4) C(14) C(15) C(20) -85.0(3) 1_555 1_555 1_555 1_555 yes
C(2) C(1) C(4) C(5) -178.9(2) 1_555 1_555 1_555 1_555 yes
C(2) C(1) C(4) C(13) 6.4(3) 1_555 1_555 1_555 1_555 yes
C(2) C(3) C(1) C(4) -179.1(2) 1_555 1_555 3_557 3_557 yes
C(3) C(2) C(1) C(4) -179.1(2) 1_555 1_555 1_555 1_555 yes
C(4) C(5) O(2) C(6) 172.0(2) 1_555 1_555 1_555 1_555 yes
C(4) C(13) O(4) C(14) -179.8(2) 1_555 1_555 1_555 1_555 yes
C(5) O(2) C(6) C(7) 125.0(2) 1_555 1_555 1_555 1_555 yes
C(6) C(7) C(8) C(9) -176.2(2) 1_555 1_555 1_555 1_555 yes
C(6) C(7) C(12) C(11) 176.2(2) 1_555 1_555 1_555 1_555 yes
C(7) C(8) C(9) C(10) 0.5(4) 1_555 1_555 1_555 1_555 yes
C(7) C(12) C(11) C(10) -0.3(3) 1_555 1_555 1_555 1_555 yes
C(8) C(7) C(12) C(11) -0.2(3) 1_555 1_555 1_555 1_555 yes
C(8) C(9) C(10) C(11) -1.0(4) 1_555 1_555 1_555 1_555 yes
C(9) C(8) C(7) C(12) 0.1(3) 1_555 1_555 1_555 1_555 yes
C(9) C(10) C(11) C(12) 0.8(4) 1_555 1_555 1_555 1_555 yes
C(13) O(4) C(14) C(15) 174.5(2) 1_555 1_555 1_555 1_555 yes
C(14) C(15) C(16) C(17) 177.8(2) 1_555 1_555 1_555 1_555 yes
C(14) C(15) C(20) C(19) -178.3(2) 1_555 1_555 1_555 1_555 yes
C(15) C(16) C(17) C(18) 0.5(4) 1_555 1_555 1_555 1_555 yes
C(15) C(20) C(19) C(18) 0.4(4) 1_555 1_555 1_555 1_555 yes
C(16) C(15) C(20) C(19) 0.1(3) 1_555 1_555 1_555 1_555 yes
C(16) C(17) C(18) C(19) 0.0(4) 1_555 1_555 1_555 1_555 yes
C(17) C(16) C(15) C(20) -0.5(3) 1_555 1_555 1_555 1_555 yes
C(17) C(18) C(19) C(20) -0.5(4) 1_555 1_555 1_555 1_555 yes
